data_4121344
loop_
_publ_author_name
'Jerome R. Robinson'
'Zachary Gordon'
'Corwin H. Booth'
'Patrick J. Carroll'
'Patrick J. Walsh'
'Eric J. Schelter'

_publ_section_title
;
 Tuning Reactivity and Electronic Properties through Ligand Reorganization
 within a Cerium Heterobimetallic Framework
;
_journal_name_full 'Journal of the American Chemical Society'
_journal_page_first 19016
_journal_page_last 19024
_journal_paper_doi 10.1021/ja410688w
_journal_volume 135
_journal_year 2013
_chemical_absolute_configuration syn
_chemical_formula_sum 'C72 H72 Br Ce Li3 N6 O6'
_chemical_formula_weight 1358.21
_space_group_IT_number 173
_symmetry_cell_setting hexagonal
_symmetry_Int_Tables_number 173
_symmetry_space_group_name_Hall 'P 6c'
_symmetry_space_group_name_H-M 'P 63'
_atom_sites_solution_hydrogens geom
_atom_sites_solution_primary direct
_audit_creation_method SHELXL-97
_cell_angle_alpha 90.00
_cell_angle_beta 90.00
_cell_angle_gamma 120.00
_cell_formula_units_Z 2
_cell_length_a 15.1330(5)
_cell_length_b 15.1330(5)
_cell_length_c 19.5974(9)
_cell_measurement_temperature 143(1)
_cell_volume 3886.7(3)
_computing_data_collection 'Bruker APEX2'
_computing_data_reduction 'Bruker SAINT'
_computing_structure_refinement 'SHELXL-97 (Sheldrick, 2008)'
_computing_structure_solution 'SHELXS-97 (Sheldrick, 2008)'
_diffrn_ambient_temperature 143(1)
_diffrn_measured_fraction_theta_full 0.997
_diffrn_measured_fraction_theta_max 0.997
_diffrn_measurement_device 'CCD Area Detector'
_diffrn_measurement_device_type 'Bruker APEXII'
_diffrn_measurement_method 'phi and omega scans'
_diffrn_radiation_monochromator graphite
_diffrn_radiation_source 'sealed tube'
_diffrn_radiation_type MoK\a
_diffrn_radiation_wavelength 0.71073
_diffrn_reflns_av_R_equivalents 0.0377
_diffrn_reflns_av_sigmaI/netI 0.0381
_diffrn_reflns_limit_h_max 19
_diffrn_reflns_limit_h_min -16
_diffrn_reflns_limit_k_max 19
_diffrn_reflns_limit_k_min -19
_diffrn_reflns_limit_l_max 25
_diffrn_reflns_limit_l_min -25
_diffrn_reflns_number 42014
_diffrn_reflns_theta_full 27.56
_diffrn_reflns_theta_max 27.56
_diffrn_reflns_theta_min 1.87
_exptl_absorpt_coefficient_mu 1.147
_exptl_absorpt_correction_T_max 0.7456
_exptl_absorpt_correction_T_min 0.5947
_exptl_absorpt_correction_type multi-scan
_exptl_absorpt_process_details '(SADABS; Sheldrick, 2007)'
_exptl_crystal_density_diffrn 1.161
_exptl_crystal_F_000 1392
_exptl_crystal_size_max 0.24
_exptl_crystal_size_mid 0.18
_exptl_crystal_size_min 0.06
_refine_diff_density_max 2.322
_refine_diff_density_min -2.434
_refine_diff_density_rms 0.125
_refine_ls_abs_structure_details 'Flack H D (1983), Acta Cryst. A39, 876-881'
_refine_ls_abs_structure_Flack 0.16(5)
_refine_ls_extinction_method none
_refine_ls_goodness_of_fit_ref 1.137
_refine_ls_hydrogen_treatment constr
_refine_ls_matrix_type full
_refine_ls_number_parameters 271
_refine_ls_number_reflns 5979
_refine_ls_number_restraints 192
_refine_ls_restrained_S_all 1.166
_refine_ls_R_factor_all 0.1342
_refine_ls_R_factor_gt 0.1022
_refine_ls_shift/su_max 0.001
_refine_ls_shift/su_mean 0.000
_refine_ls_structure_factor_coef Fsqd
_refine_ls_weighting_details 'calc w=1/[\s^2^(Fo^2^)+(0.0815P)^2^+22.5832P] where P=(Fo^2^+2Fc^2^)/3'
_refine_ls_weighting_scheme calc
_refine_ls_wR_factor_gt 0.2571
_refine_ls_wR_factor_ref 0.2690
_reflns_number_gt 3644
_reflns_number_total 5979
_reflns_threshold_expression >2sigma(I)
_cod_data_source_file ja410688w_si_002_02.cif
_cod_data_source_block UP4031
_cod_original_sg_symbol_H-M 'P 63 '
_cod_database_code 4121344

loop_
_symmetry_equiv_pos_as_xyz
'x, y, z'
'x-y, x, z+1/2'
'-y, x-y, z'
'-x, -y, z+1/2'
'-x+y, -x, z'
'y, -x+y, z+1/2'

loop_
_atom_site_label
_atom_site_type_symbol
_atom_site_fract_x
_atom_site_fract_y
_atom_site_fract_z
_atom_site_U_iso_or_equiv
_atom_site_adp_type
_atom_site_occupancy
_atom_site_symmetry_multiplicity
_atom_site_calc_flag
_atom_site_refinement_flags
Ce1 Ce 0.0000 0.0000 0.78256(8) 0.0651(4) Uani 1 3 d SU
Br1 Br 0.0000 0.0000 0.93035(12) 0.0603(5) Uani 1 3 d SU
O1 O 0.0639(5) 0.1381(6) 0.7090(6) 0.076(3) Uani 1 1 d U
O2 O 0.1716(5) 0.0831(5) 0.8015(6) 0.077(3) Uani 1 1 d U
N1 N 0.2909(11) -0.0365(14) 0.8060(10) 0.125(6) Uani 1 1 d DU
H1 H 0.2706 -0.1022 0.7946 0.166 Uiso 1 1 calc R
N2 N 0.3221(10) 0.0324(13) 0.6686(10) 0.109(5) Uani 1 1 d DU
H2 H 0.3593 0.1009 0.6611 0.145 Uiso 1 1 calc R
C1 C 0.1480(8) 0.1745(9) 0.6716(9) 0.069(3) Uani 1 1 d U
C2 C 0.1348(8) 0.1472(8) 0.6032(10) 0.073(3) Uani 1 1 d U
H2A H 0.0689 0.1078 0.5864 0.098 Uiso 1 1 calc R
C3 C 0.2183(11) 0.1772(10) 0.5583(9) 0.085(4) Uani 1 1 d U
H3 H 0.2081 0.1611 0.5122 0.113 Uiso 1 1 calc R
C4 C 0.3178(9) 0.2325(10) 0.5861(10) 0.080(4) Uani 1 1 d U
C5 C 0.4042(11) 0.2567(10) 0.5454(10) 0.091(4) Uani 1 1 d U
H5 H 0.3949 0.2370 0.4998 0.121 Uiso 1 1 calc R
C6 C 0.4999(12) 0.3077(13) 0.5709(12) 0.096(5) Uani 1 1 d U
H6 H 0.5556 0.3243 0.5428 0.128 Uiso 1 1 calc R
C7 C 0.5140(10) 0.3345(11) 0.6379(12) 0.096(5) Uani 1 1 d U
H7 H 0.5798 0.3675 0.6557 0.127 Uiso 1 1 calc R
C8 C 0.4333(11) 0.3139(10) 0.6796(11) 0.089(4) Uani 1 1 d U
H8 H 0.4464 0.3366 0.7246 0.119 Uiso 1 1 calc R
C9 C 0.3335(9) 0.2611(10) 0.6578(10) 0.085(5) Uani 1 1 d U
C10 C 0.2469(9) 0.2357(8) 0.6995(10) 0.072(4) Uani 1 1 d U
C11 C 0.2568(7) 0.2596(7) 0.7741(10) 0.068(4) Uani 1 1 d U
C12 C 0.3024(8) 0.3630(10) 0.7947(12) 0.084(4) Uani 1 1 d U
C13 C 0.3290(9) 0.4430(9) 0.7499(9) 0.083(4) Uani 1 1 d U
H13 H 0.3177 0.4305 0.7034 0.111 Uiso 1 1 calc R
C14 C 0.3743(10) 0.5466(11) 0.7755(13) 0.098(5) Uani 1 1 d U
H14 H 0.3933 0.6004 0.7452 0.131 Uiso 1 1 calc R
C15 C 0.3887(13) 0.5647(13) 0.8416(12) 0.102(5) Uani 1 1 d U
H15 H 0.4161 0.6312 0.8575 0.135 Uiso 1 1 calc R
C16 C 0.3635(13) 0.4860(15) 0.8875(11) 0.106(5) Uani 1 1 d U
H16 H 0.3753 0.4996 0.9339 0.141 Uiso 1 1 calc R
C17 C 0.3206(10) 0.3865(10) 0.8636(12) 0.087(4) Uani 1 1 d U
C18 C 0.2918(13) 0.3118(16) 0.9074(11) 0.101(6) Uani 1 1 d U
H18 H 0.3052 0.3290 0.9533 0.135 Uiso 1 1 calc R
C19 C 0.2413(11) 0.2061(12) 0.8903(11) 0.092(5) Uani 1 1 d U
H19 H 0.2215 0.1560 0.9236 0.122 Uiso 1 1 calc R
C20 C 0.2229(9) 0.1811(11) 0.8205(9) 0.072(4) Uani 1 1 d U
C21 C 0.3955(14) 0.0255(16) 0.7783(12) 0.137(7) Uani 1 1 d DU
H21A H 0.4202 0.0976 0.7856 0.182 Uiso 1 1 calc R
H21B H 0.4417 0.0078 0.8009 0.182 Uiso 1 1 calc R
C22 C 0.3899(15) 0.0031(17) 0.7049(11) 0.123(7) Uani 1 1 d DU
H22A H 0.3644 -0.0693 0.6986 0.164 Uiso 1 1 calc R
H22B H 0.4579 0.0399 0.6854 0.164 Uiso 1 1 calc R
C23 C 0.273(2) -0.037(2) 0.8787(13) 0.160(10) Uani 1 1 d DU
H23A H 0.3221 -0.0480 0.9030 0.240 Uiso 1 1 calc R
H23B H 0.2056 -0.0907 0.8894 0.240 Uiso 1 1 calc R
H23C H 0.2808 0.0274 0.8920 0.240 Uiso 1 1 calc R
C24 C 0.2926(16) -0.0164(18) 0.6020(12) 0.147(9) Uani 1 1 d DU
H24A H 0.3228 -0.0584 0.5953 0.221 Uiso 1 1 calc R
H24B H 0.3159 0.0349 0.5671 0.221 Uiso 1 1 calc R
H24C H 0.2197 -0.0578 0.5998 0.221 Uiso 1 1 calc R
Li1 Li 0.2075(17) 0.0083(19) 0.7414(14) 0.075(6) Uani 1 1 d U

loop_
_atom_site_aniso_label
_atom_site_aniso_U_11
_atom_site_aniso_U_22
_atom_site_aniso_U_33
_atom_site_aniso_U_23
_atom_site_aniso_U_13
_atom_site_aniso_U_12
Ce1 0.0322(3) 0.0322(3) 0.1308(12) 0.000 0.000 0.01612(14)
Br1 0.0485(7) 0.0485(7) 0.0837(16) 0.000 0.000 0.0243(3)
O1 0.026(3) 0.032(4) 0.159(8) 0.008(4) -0.004(4) 0.005(3)
O2 0.027(3) 0.035(3) 0.163(9) 0.006(4) -0.004(4) 0.012(3)
N1 0.084(9) 0.137(12) 0.170(14) 0.023(11) 0.008(9) 0.067(9)
N2 0.062(7) 0.111(10) 0.177(13) 0.052(9) 0.031(8) 0.060(7)
C1 0.030(5) 0.043(5) 0.131(11) 0.015(7) -0.007(6) 0.017(4)
C2 0.041(5) 0.045(5) 0.132(11) 0.021(7) -0.003(7) 0.019(4)
C3 0.070(8) 0.062(7) 0.130(12) 0.009(7) -0.004(7) 0.038(7)
C4 0.038(5) 0.052(6) 0.144(13) 0.023(7) 0.009(7) 0.018(5)
C5 0.066(7) 0.058(7) 0.149(13) 0.008(8) 0.000(8) 0.030(6)
C6 0.059(8) 0.077(9) 0.158(13) 0.019(9) 0.021(9) 0.038(7)
C7 0.045(6) 0.065(8) 0.183(14) 0.022(9) 0.010(9) 0.032(6)
C8 0.069(8) 0.045(6) 0.158(12) 0.006(8) 0.002(9) 0.031(6)
C9 0.042(6) 0.049(6) 0.171(14) 0.031(8) 0.001(7) 0.029(5)
C10 0.045(6) 0.030(5) 0.143(12) 0.007(6) -0.011(7) 0.020(5)
C11 0.025(4) 0.034(4) 0.145(11) 0.019(7) 0.006(7) 0.016(3)
C12 0.036(5) 0.060(6) 0.165(13) -0.003(9) -0.004(8) 0.029(5)
C13 0.051(6) 0.041(6) 0.159(13) 0.005(7) -0.001(7) 0.024(5)
C14 0.056(6) 0.064(7) 0.183(15) 0.006(10) -0.002(9) 0.036(6)
C15 0.081(9) 0.079(9) 0.161(15) -0.012(10) 0.007(10) 0.051(8)
C16 0.078(9) 0.106(11) 0.140(12) -0.026(10) -0.008(9) 0.050(9)
C17 0.060(7) 0.056(7) 0.151(13) 0.011(9) 0.008(9) 0.033(6)
C18 0.068(9) 0.115(13) 0.132(13) -0.038(10) -0.016(9) 0.054(9)
C19 0.052(7) 0.076(9) 0.130(12) 0.013(9) 0.009(8) 0.019(7)
C20 0.043(6) 0.062(7) 0.118(11) 0.010(7) -0.004(6) 0.031(6)
C21 0.110(12) 0.131(13) 0.181(16) 0.014(14) -0.015(13) 0.069(11)
C22 0.100(12) 0.111(13) 0.179(16) 0.021(11) 0.015(11) 0.068(10)
C23 0.130(17) 0.133(17) 0.25(3) 0.033(18) 0.007(18) 0.087(15)
C24 0.110(14) 0.20(2) 0.178(19) 0.088(18) 0.044(15) 0.115(15)
Li1 0.065(9) 0.083(10) 0.102(10) 0.018(8) -0.004(7) 0.055(8)

loop_
_atom_type_symbol
_atom_type_description
_atom_type_scat_dispersion_real
_atom_type_scat_dispersion_imag
_atom_type_scat_source
C C 0.0033 0.0016 'International Tables Vol C Tables 4.2.6.8 and 6.1.1.4'
H H 0.0000 0.0000 'International Tables Vol C Tables 4.2.6.8 and 6.1.1.4'
N N 0.0061 0.0033 'International Tables Vol C Tables 4.2.6.8 and 6.1.1.4'
O O 0.0106 0.0060 'International Tables Vol C Tables 4.2.6.8 and 6.1.1.4'
Li Li -0.0003 0.0001 'International Tables Vol C Tables 4.2.6.8 and 6.1.1.4'
Br Br -0.2901 2.4595 'International Tables Vol C Tables 4.2.6.8 and 6.1.1.4'
Ce Ce -0.2486 2.6331 'International Tables Vol C Tables 4.2.6.8 and 6.1.1.4'

loop_
_geom_angle_atom_site_label_1
_geom_angle_atom_site_label_2
_geom_angle_atom_site_label_3
_geom_angle
_geom_angle_site_symmetry_1
_geom_angle_site_symmetry_3
O2 Ce1 O2 117.39(17) . 3
O2 Ce1 O2 117.39(17) . 5
O2 Ce1 O2 117.39(17) 3 5
O2 Ce1 O1 150.7(4) . 3
O2 Ce1 O1 75.9(3) 3 3
O2 Ce1 O1 71.1(3) 5 3
O2 Ce1 O1 75.9(3) . .
O2 Ce1 O1 71.1(3) 3 .
O2 Ce1 O1 150.7(4) 5 .
O1 Ce1 O1 85.3(4) 3 .
O2 Ce1 O1 71.1(3) . 5
O2 Ce1 O1 150.7(4) 3 5
O2 Ce1 O1 75.9(3) 5 5
O1 Ce1 O1 85.3(4) 3 5
O1 Ce1 O1 85.3(4) . 5
O2 Ce1 Br1 80.6(3) . .
O2 Ce1 Br1 80.6(3) 3 .
O2 Ce1 Br1 80.6(3) 5 .
O1 Ce1 Br1 128.5(3) 3 .
O1 Ce1 Br1 128.5(3) . .
O1 Ce1 Br1 128.5(3) 5 .
O2 Ce1 Li1 147.3(5) . 5
O2 Ce1 Li1 95.3(5) 3 5
O2 Ce1 Li1 36.0(6) 5 5
O1 Ce1 Li1 35.3(6) 3 5
O1 Ce1 Li1 119.7(6) . 5
O1 Ce1 Li1 81.3(5) 5 5
Br1 Ce1 Li1 104.7(5) . 5
O2 Ce1 Li1 36.0(6) . .
O2 Ce1 Li1 147.3(5) 3 .
O2 Ce1 Li1 95.3(5) 5 .
O1 Ce1 Li1 119.7(6) 3 .
O1 Ce1 Li1 81.3(5) . .
O1 Ce1 Li1 35.3(6) 5 .
Br1 Ce1 Li1 104.7(5) . .
Li1 Ce1 Li1 113.8(4) 5 .
O2 Ce1 Li1 95.3(5) . 3
O2 Ce1 Li1 36.0(6) 3 3
O2 Ce1 Li1 147.3(5) 5 3
O1 Ce1 Li1 81.3(5) 3 3
O1 Ce1 Li1 35.3(6) . 3
O1 Ce1 Li1 119.7(6) 5 3
Br1 Ce1 Li1 104.7(5) . 3
Li1 Ce1 Li1 113.8(4) 5 3
Li1 Ce1 Li1 113.8(4) . 3
C1 O1 Li1 131.4(10) . 3
C1 O1 Ce1 126.9(7) . .
Li1 O1 Ce1 98.8(9) 3 .
C20 O2 Li1 130.9(11) . .
C20 O2 Ce1 121.8(7) . .
Li1 O2 Ce1 99.0(8) . .
C23 N1 C21 120(2) . .
C23 N1 Li1 116.8(16) . .
C21 N1 Li1 101.4(14) . .
C24 N2 C22 111.1(15) . .
C24 N2 Li1 119.8(14) . .
C22 N2 Li1 104.6(13) . .
O1 C1 C2 116.4(11) . .
O1 C1 C10 122.5(15) . .
C2 C1 C10 121.0(13) . .
C1 C2 C3 122.2(12) . .
C4 C3 C2 117.8(15) . .
C5 C4 C3 120.6(17) . .
C5 C4 C9 118.4(13) . .
C3 C4 C9 120.9(13) . .
C6 C5 C4 121.8(19) . .
C5 C6 C7 119.5(18) . .
C6 C7 C8 121.3(17) . .
C7 C8 C9 122.7(19) . .
C8 C9 C10 124.9(18) . .
C8 C9 C4 116.2(15) . .
C10 C9 C4 118.9(13) . .
C1 C10 C9 118.9(16) . .
C1 C10 C11 118.8(13) . .
C9 C10 C11 121.9(12) . .
C20 C11 C12 122.1(18) . .
C20 C11 C10 119.2(11) . .
C12 C11 C10 118.7(14) . .
C13 C12 C17 117.3(14) . .
C13 C12 C11 123.7(19) . .
C17 C12 C11 118.9(16) . .
C12 C13 C14 120.1(18) . .
C15 C14 C13 120.2(17) . .
C14 C15 C16 120.9(17) . .
C15 C16 C17 119(2) . .
C18 C17 C16 119(2) . .
C18 C17 C12 118.6(15) . .
C16 C17 C12 122.1(17) . .
C17 C18 C19 125.1(19) . .
C20 C19 C18 117.0(17) . .
O2 C20 C11 122.2(15) . .
O2 C20 C19 119.7(14) . .
C11 C20 C19 118.1(15) . .
C22 C21 N1 106.9(18) . .
C21 C22 N2 111.6(17) . .
O1 Li1 O2 90.7(10) 5 .
O1 Li1 N1 131.2(14) 5 .
O2 Li1 N1 102.4(14) . .
O1 Li1 N2 115.0(15) 5 .
O2 Li1 N2 140.1(14) . .
N1 Li1 N2 83.7(9) . .
O1 Li1 Ce1 45.9(6) 5 .
O2 Li1 Ce1 45.0(5) . .
N1 Li1 Ce1 124.7(12) . .
N2 Li1 Ce1 151.4(11) . .

loop_
_geom_bond_atom_site_label_1
_geom_bond_atom_site_label_2
_geom_bond_distance
_geom_bond_site_symmetry_2
Ce1 O2 2.280(7) .
Ce1 O2 2.280(7) 3
Ce1 O2 2.280(7) 5
Ce1 O1 2.314(9) 3
Ce1 O1 2.314(9) .
Ce1 O1 2.314(9) 5
Ce1 Br1 2.896(3) .
Ce1 Li1 3.18(2) 5
Ce1 Li1 3.18(2) .
Ce1 Li1 3.18(2) 3
O1 C1 1.328(15) .
O1 Li1 1.86(3) 3
O2 C20 1.337(16) .
O2 Li1 1.89(3) .
N1 C23 1.450(17) .
N1 C21 1.481(16) .
N1 Li1 2.12(3) .
N2 C24 1.455(18) .
N2 C22 1.488(15) .
N2 Li1 2.13(3) .
C1 C2 1.39(2) .
C1 C10 1.418(17) .
C2 C3 1.41(2) .
C3 C4 1.416(19) .
C4 C5 1.41(2) .
C4 C9 1.45(2) .
C5 C6 1.35(2) .
C6 C7 1.36(2) .
C7 C8 1.37(2) .
C8 C9 1.38(2) .
C9 C10 1.42(2) .
C10 C11 1.50(2) .
C11 C20 1.376(18) .
C11 C12 1.417(18) .
C12 C13 1.38(2) .
C12 C17 1.39(2) .
C13 C14 1.45(2) .
C14 C15 1.32(3) .
C15 C16 1.39(3) .
C16 C17 1.39(2) .
C17 C18 1.31(2) .
C18 C19 1.43(2) .
C19 C20 1.41(2) .
C21 C22 1.471(17) .
Li1 O1 1.86(3) 5

loop_
_platon_squeeze_void_nr
_platon_squeeze_void_average_x
_platon_squeeze_void_average_y
_platon_squeeze_void_average_z
_platon_squeeze_void_volume
_platon_squeeze_void_count_electrons
_platon_squeeze_void_content
1 -0.333 0.333 0.978 472 98 ' '
2 0.333 0.667 0.478 472 98 ' '
3 0.333 0.667 0.948 7 0 ' '
4 0.667 0.333 0.448 7 0 ' '
